data_2021058
loop_
_publ_author_name
'Campbell, Gemma'
'Fisher, Rebecca'
'Kennedy, Alan R.'
'King, Nathan L. C.'
'Spiteri, Rebecca'

_publ_section_title
;
 Salt forms of sulfadiazine with alkali metal and organic cations
;
_journal_coeditor_code UK3153
_journal_issue 4
_journal_name_full 'Acta Crystallographica Section C'
_journal_page_first
;
;
_journal_paper_doi 10.1107/S205322961800414X
_journal_volume 74
_journal_year 2018
_chemical_formula_iupac '[Na (C10 H9 N4 O2 S)]'
_chemical_formula_moiety 'C10 H9 N4 Na O2 S'
_chemical_formula_sum 'C10 H9 N4 Na O2 S'
_chemical_formula_weight 272.26
_chemical_name_systematic
;
Poly[{\m~3~-4-[(pyrimidin-2-ylazanidyl)sulfonyl]aniline}sodium(I)]
;
_space_group_crystal_system monoclinic
_space_group_IT_number 14
_space_group_name_Hall '-P 2ybc'
_space_group_name_H-M_alt 'P 1 21/c 1'
_symmetry_space_group_name_Hall '-P 2ybc'
_symmetry_space_group_name_H-M 'P 1 21/c 1'
_atom_sites_solution_hydrogens mixed
_audit_creation_method SHELXL-2014/7
_cell_angle_alpha 90
_cell_angle_beta 94.216(15)
_cell_angle_gamma 90
_cell_formula_units_Z 4
_cell_length_a 5.9010(11)
_cell_length_b 10.534(4)
_cell_length_c 18.389(3)
_cell_measurement_reflns_used 2254
_cell_measurement_temperature 123(2)
_cell_measurement_theta_max 29.4224
_cell_measurement_theta_min 3.3259
_cell_volume 1140.0(5)
_computing_cell_refinement
;
CrysAlis PRO (Agilent, 2014)
;
_computing_data_collection
;
CrysAlis PRO (Agilent, 2014)
;
_computing_data_reduction
;
CrysAlis PRO (Agilent, 2014)
;
_computing_molecular_graphics
;
Mercury (Macrae <i>et al.</i>,  2008)
;
_computing_publication_material
;
SHELXL2014 (Sheldrick, 2015b)
;
_computing_structure_refinement
;
SHELXL2014 (Sheldrick, 2015b)
;
_computing_structure_solution
;
SHELXT (Sheldrick, 2015a)
;
_diffrn_ambient_temperature 123(2)
_diffrn_measured_fraction_theta_full 0.999
_diffrn_measured_fraction_theta_max 0.879
_diffrn_measurement_device_type 'Oxford Diffraction Xcalibur E'
_diffrn_measurement_method 'omega scans'
_diffrn_radiation_type MoK\a
_diffrn_radiation_wavelength 0.71073
_diffrn_reflns_av_R_equivalents 0.0288
_diffrn_reflns_limit_h_max 7
_diffrn_reflns_limit_h_min -7
_diffrn_reflns_limit_k_max 14
_diffrn_reflns_limit_k_min -12
_diffrn_reflns_limit_l_max 24
_diffrn_reflns_limit_l_min -24
_diffrn_reflns_number 5903
_diffrn_reflns_theta_full 27.000
_diffrn_reflns_theta_max 29.486
_diffrn_reflns_theta_min 3.462
_diffrn_standards_decay_% 0
_diffrn_standards_interval_count 0
_diffrn_standards_interval_time 0
_diffrn_standards_number 0
_exptl_absorpt_coefficient_mu 0.320
_exptl_absorpt_correction_T_max 1.00000
_exptl_absorpt_correction_T_min 0.96123
_exptl_absorpt_correction_type multi-scan
_exptl_absorpt_process_details
;
(CrysAlis PRO; Oxford Diffraction, 2010)
;
_exptl_crystal_colour colourless
_exptl_crystal_density_diffrn 1.586
_exptl_crystal_description rod
_exptl_crystal_F_000 560
_exptl_crystal_size_max 0.35
_exptl_crystal_size_mid 0.12
_exptl_crystal_size_min 0.08
_refine_diff_density_max 0.427
_refine_diff_density_min -0.463
_refine_ls_extinction_method none
_refine_ls_goodness_of_fit_ref 1.060
_refine_ls_hydrogen_treatment mixed
_refine_ls_matrix_type full
_refine_ls_number_parameters 171
_refine_ls_number_reflns 2786
_refine_ls_number_restraints 0
_refine_ls_restrained_S_all 1.060
_refine_ls_R_factor_all 0.0473
_refine_ls_R_factor_gt 0.0376
_refine_ls_shift/su_max 0.000
_refine_ls_shift/su_mean 0.000
_refine_ls_structure_factor_coef Fsqd
_refine_ls_weighting_details 'w=1/[\s^2^(Fo^2^)+(0.0278P)^2^+0.6871P] where P=(Fo^2^+2Fc^2^)/3'
_refine_ls_weighting_scheme calc
_refine_ls_wR_factor_gt 0.0823
_refine_ls_wR_factor_ref 0.0883
_reflns_number_gt 2351
_reflns_number_total 2786
_reflns_threshold_expression 'I > 2\s(I)'
_cod_data_source_file uk3153sup1.cif
_cod_data_source_block II
_cod_database_code 2021058
_shelx_space_group_comment
;
The symmetry employed for this shelxl refinement is uniquely defined
by the following loop, which should always be used as a source of
symmetry information in preference to the above space-group names.
They are only intended as comments.
;

loop_
_space_group_symop_operation_xyz
'x, y, z'
'-x, y+1/2, -z+1/2'
'-x, -y, -z'
'x, -y-1/2, z-1/2'

loop_
_atom_site_type_symbol
_atom_site_label
_atom_site_fract_x
_atom_site_fract_y
_atom_site_fract_z
_atom_site_U_iso_or_equiv
_atom_site_adp_type
_atom_site_calc_flag
_atom_site_occupancy
Na Na1 0.41732(11) -0.15699(7) 0.03430(4) 0.01483(18) Uani d 1
S S1 0.13569(7) 0.11080(4) 0.07836(2) 0.01030(12) Uani d 1
O O1 0.34050(19) 0.07207(12) 0.04443(7) 0.0130(3) Uani d 1
O O2 0.0133(2) 0.00644(12) 0.10838(7) 0.0152(3) Uani d 1
N N1 -0.0383(2) 0.18774(14) 0.02732(8) 0.0121(3) Uani d 1
N N2 0.2445(2) 0.32085(15) -0.01969(9) 0.0154(3) Uani d 1
N N3 -0.1495(2) 0.33011(16) -0.06053(9) 0.0155(3) Uani d 1
N N4 0.4138(3) 0.41926(17) 0.34001(9) 0.0182(4) Uani d 1
C C1 0.0271(3) 0.28102(17) -0.01786(10) 0.0122(4) Uani d 1
C C2 0.2788(3) 0.42162(19) -0.06182(11) 0.0197(4) Uani d 1
H H2 0.4295 0.4527 -0.0633 0.024 Uiso calc 1
C C3 0.1082(3) 0.4826(2) -0.10308(12) 0.0224(4) Uani d 1
H H3 0.1351 0.5566 -0.1307 0.027 Uiso calc 1
C C4 -0.1042(3) 0.4292(2) -0.10165(11) 0.0198(4) Uani d 1
H H4 -0.2252 0.4653 -0.1318 0.024 Uiso calc 1
C C5 0.2237(3) 0.20545(17) 0.15397(10) 0.0121(4) Uani d 1
C C6 0.0767(3) 0.21945(18) 0.20992(10) 0.0154(4) Uani d 1
H H6 -0.0670 0.1783 0.2059 0.019 Uiso calc 1
C C7 0.1368(3) 0.29163(19) 0.27051(10) 0.0162(4) Uani d 1
H H7 0.0348 0.3008 0.3078 0.019 Uiso calc 1
C C8 0.3482(3) 0.35145(18) 0.27712(10) 0.0141(4) Uani d 1
C C9 0.4953(3) 0.33673(19) 0.22135(11) 0.0177(4) Uani d 1
H H9 0.6399 0.3768 0.2257 0.021 Uiso calc 1
C C10 0.4342(3) 0.26494(19) 0.15998(10) 0.0160(4) Uani d 1
H H10 0.5352 0.2565 0.1224 0.019 Uiso calc 1
H H1N 0.301(4) 0.454(2) 0.3602(13) 0.023(6) Uiso d 1
H H2N 0.528(4) 0.476(2) 0.3346(13) 0.029(6) Uiso d 1

loop_
_atom_site_aniso_label
_atom_site_aniso_U_11
_atom_site_aniso_U_22
_atom_site_aniso_U_33
_atom_site_aniso_U_12
_atom_site_aniso_U_13
_atom_site_aniso_U_23
Na1 0.0126(3) 0.0166(4) 0.0152(4) -0.0003(3) 0.0003(3) 0.0012(3)
S1 0.0107(2) 0.0106(2) 0.0097(2) 0.00025(15) 0.00075(15) -0.00029(17)
O1 0.0130(6) 0.0136(6) 0.0126(6) 0.0030(5) 0.0020(5) -0.0009(5)
O2 0.0180(6) 0.0121(6) 0.0159(7) -0.0030(5) 0.0026(5) 0.0004(6)
N1 0.0107(7) 0.0137(8) 0.0118(8) 0.0004(6) -0.0005(5) 0.0013(6)
N2 0.0119(7) 0.0156(8) 0.0188(8) -0.0006(6) 0.0019(6) 0.0007(7)
N3 0.0126(7) 0.0173(8) 0.0163(8) 0.0029(6) -0.0002(6) 0.0032(7)
N4 0.0157(8) 0.0218(9) 0.0168(9) -0.0016(7) -0.0016(6) -0.0077(7)
C1 0.0116(8) 0.0136(9) 0.0114(9) 0.0017(7) 0.0013(6) -0.0022(7)
C2 0.0165(9) 0.0183(10) 0.0247(11) -0.0013(7) 0.0052(7) 0.0027(9)
C3 0.0243(10) 0.0171(10) 0.0267(12) 0.0027(8) 0.0084(8) 0.0075(9)
C4 0.0182(9) 0.0212(10) 0.0203(10) 0.0067(8) 0.0023(7) 0.0053(9)
C5 0.0123(8) 0.0131(9) 0.0106(9) 0.0017(7) -0.0014(6) 0.0002(7)
C6 0.0125(8) 0.0194(10) 0.0143(9) -0.0019(7) 0.0011(7) -0.0023(8)
C7 0.0132(8) 0.0212(10) 0.0145(9) -0.0003(7) 0.0027(7) -0.0021(8)
C8 0.0146(8) 0.0143(9) 0.0129(9) 0.0013(7) -0.0024(7) -0.0014(8)
C9 0.0131(8) 0.0223(10) 0.0174(10) -0.0041(7) -0.0010(7) -0.0024(9)
C10 0.0132(8) 0.0204(10) 0.0148(9) -0.0012(7) 0.0031(7) -0.0011(8)

loop_
_atom_type_symbol
_atom_type_description
_atom_type_scat_dispersion_real
_atom_type_scat_dispersion_imag
_atom_type_scat_source
Na Na 0.0362 0.0249 'International Tables Vol C Tables 4.2.6.8 and 6.1.1.4'
S S 0.1246 0.1234 'International Tables Vol C Tables 4.2.6.8 and 6.1.1.4'
O O 0.0106 0.0060 'International Tables Vol C Tables 4.2.6.8 and 6.1.1.4'
N N 0.0061 0.0033 'International Tables Vol C Tables 4.2.6.8 and 6.1.1.4'
C C 0.0033 0.0016 'International Tables Vol C Tables 4.2.6.8 and 6.1.1.4'
H H 0.0000 0.0000 'International Tables Vol C Tables 4.2.6.8 and 6.1.1.4'

loop_
_geom_angle_atom_site_label_1
_geom_angle_atom_site_label_2
_geom_angle_atom_site_label_3
_geom_angle_site_symmetry_1
_geom_angle_site_symmetry_3
_geom_angle
O1 Na1 N1 3_655 3 110.47(5)
O1 Na1 O1 3_655 . 78.00(5)
N1 Na1 O1 3 . 89.87(5)
O1 Na1 N3 3_655 3 147.71(6)
N1 Na1 N3 3 3 54.64(5)
O1 Na1 N3 . 3 125.52(6)
O1 Na1 N4 3_655 2_645 103.13(6)
N1 Na1 N4 3 2_645 137.28(6)
O1 Na1 N4 . 2_645 71.83(5)
N3 Na1 N4 3 2_645 105.32(6)
O1 Na1 N2 3_655 3_655 71.51(5)
N1 Na1 N2 3 3_655 122.11(6)
O1 Na1 N2 . 3_655 141.66(5)
N3 Na1 N2 3 3_655 92.06(6)
N4 Na1 N2 2_645 3_655 92.82(6)
O1 Na1 C1 3_655 3 134.88(6)
N1 Na1 C1 3 3 27.56(5)
O1 Na1 C1 . 3 106.06(5)
N3 Na1 C1 3 3 27.60(5)
N4 Na1 C1 2_645 3 121.09(6)
N2 Na1 C1 3_655 3 111.85(6)
O1 Na1 Na1 3_655 3_655 40.71(3)
N1 Na1 Na1 3 3_655 102.42(5)
O1 Na1 Na1 . 3_655 37.29(4)
N3 Na1 Na1 3 3_655 155.65(5)
N4 Na1 Na1 2_645 3_655 86.15(5)
N2 Na1 Na1 3_655 3_655 109.06(5)
C1 Na1 Na1 3 3_655 128.42(5)
O2 S1 O1 . . 113.78(8)
O2 S1 N1 . . 107.35(8)
O1 S1 N1 . . 114.59(8)
O2 S1 C5 . . 104.83(8)
O1 S1 C5 . . 106.92(8)
N1 S1 C5 . . 108.86(8)
S1 O1 Na1 . 3_655 137.43(8)
S1 O1 Na1 . . 117.97(7)
Na1 O1 Na1 3_655 . 102.00(5)
C1 N1 S1 . . 122.48(12)
C1 N1 Na1 . 3 95.92(10)
S1 N1 Na1 . 3 138.08(9)
C2 N2 C1 . . 116.40(15)
C2 N2 Na1 . 3_655 107.99(12)
C1 N2 Na1 . 3_655 121.33(12)
C4 N3 C1 . . 116.73(16)
C4 N3 Na1 . 3 147.74(13)
C1 N3 Na1 . 3 94.60(11)
C8 N4 Na1 . 2_655 130.68(13)
C8 N4 H1N . . 113.5(15)
Na1 N4 H1N 2_655 . 90.2(15)
C8 N4 H2N . . 114.1(15)
Na1 N4 H2N 2_655 . 93.5(15)
H1N N4 H2N . . 112(2)
N2 C1 N3 . . 123.76(17)
N2 C1 N1 . . 123.45(15)
N3 C1 N1 . . 112.79(15)
N2 C1 Na1 . 3 168.70(13)
N3 C1 Na1 . 3 57.80(9)
N1 C1 Na1 . 3 56.52(8)
N2 C2 C3 . . 123.65(17)
N2 C2 H2 . . 118.2
C3 C2 H2 . . 118.2
C2 C3 C4 . . 115.45(19)
C2 C3 H3 . . 122.3
C4 C3 H3 . . 122.3
N3 C4 C3 . . 123.66(18)
N3 C4 H4 . . 118.2
C3 C4 H4 . . 118.2
C10 C5 C6 . . 119.51(17)
C10 C5 S1 . . 121.98(14)
C6 C5 S1 . . 118.51(13)
C7 C6 C5 . . 121.10(16)
C7 C6 H6 . . 119.5
C5 C6 H6 . . 119.5
C6 C7 C8 . . 119.79(17)
C6 C7 H7 . . 120.1
C8 C7 H7 . . 120.1
N4 C8 C7 . . 119.84(17)
N4 C8 C9 . . 121.08(16)
C7 C8 C9 . . 119.01(17)
C10 C9 C8 . . 121.26(16)
C10 C9 H9 . . 119.4
C8 C9 H9 . . 119.4
C9 C10 C5 . . 119.32(17)
C9 C10 H10 . . 120.3
C5 C10 H10 . . 120.3

loop_
_geom_bond_atom_site_label_1
_geom_bond_atom_site_label_2
_geom_bond_site_symmetry_2
_geom_bond_distance
_geom_bond_publ_flag
Na1 O1 3_655 2.2897(15) y
Na1 N1 3 2.4533(15) y
Na1 O1 . 2.4647(17) y
Na1 N3 3 2.4836(18) y
Na1 N4 2_645 2.5771(19) y
Na1 N2 3_655 2.6670(17) y
Na1 C1 3 2.9255(19) ?
Na1 Na1 3_655 3.6964(19) ?
S1 O2 . 1.4470(14) ?
S1 O1 . 1.4585(13) ?
S1 N1 . 1.5652(15) ?
S1 C5 . 1.7582(18) ?
O1 Na1 3_655 2.2897(15) ?
N1 C1 . 1.361(2) ?
N1 Na1 3 2.4533(15) ?
N2 C2 . 1.338(3) ?
N2 C1 . 1.353(2) ?
N2 Na1 3_655 2.6670(17) ?
N3 C4 . 1.328(3) ?
N3 C1 . 1.360(2) ?
N3 Na1 3 2.4836(18) ?
N4 C8 . 1.390(2) ?
N4 Na1 2_655 2.5772(19) ?
N4 H1N . 0.86(2) ?
N4 H2N . 0.91(2) ?
C1 Na1 3 2.9255(19) ?
C2 C3 . 1.375(3) ?
C2 H2 . 0.9500 ?
C3 C4 . 1.376(3) ?
C3 H3 . 0.9500 ?
C4 H4 . 0.9500 ?
C5 C10 . 1.388(2) ?
C5 C6 . 1.402(2) ?
C6 C7 . 1.374(3) ?
C6 H6 . 0.9500 ?
C7 C8 . 1.395(2) ?
C7 H7 . 0.9500 ?
C8 C9 . 1.400(3) ?
C9 C10 . 1.384(3) ?
C9 H9 . 0.9500 ?
C10 H10 . 0.9500 ?

loop_
_geom_hbond_atom_site_label_D
_geom_hbond_atom_site_label_H
_geom_hbond_atom_site_label_A
_geom_hbond_site_symmetry_A
_geom_hbond_distance_DH
_geom_hbond_distance_HA
_geom_hbond_distance_DA
_geom_hbond_angle_DHA
N4 H1N O2 2 0.86(2) 2.06(2) 2.907(2) 166(2)
N4 H2N O1 2_655 0.91(2) 2.52(2) 2.959(2) 110.5(17)

loop_
_geom_torsion_atom_site_label_1
_geom_torsion_atom_site_label_2
_geom_torsion_atom_site_label_3
_geom_torsion_atom_site_label_4
_geom_torsion_site_symmetry_1
_geom_torsion_site_symmetry_4
_geom_torsion
O2 S1 O1 Na1 . 3_655 163.45(10)
N1 S1 O1 Na1 . 3_655 39.38(14)
C5 S1 O1 Na1 . 3_655 -81.32(12)
O2 S1 O1 Na1 . . 5.61(10)
N1 S1 O1 Na1 . . -118.45(8)
C5 S1 O1 Na1 . . 120.84(8)
O2 S1 N1 C1 . . -170.13(14)
O1 S1 N1 C1 . . -42.71(17)
C5 S1 N1 C1 . . 76.92(16)
O2 S1 N1 Na1 . 3 -17.00(15)
O1 S1 N1 Na1 . 3 110.42(13)
C5 S1 N1 Na1 . 3 -129.95(13)
C2 N2 C1 N3 . . 5.9(3)
Na1 N2 C1 N3 3_655 . -128.95(16)
C2 N2 C1 N1 . . -173.70(18)
Na1 N2 C1 N1 3_655 . 51.4(2)
C2 N2 C1 Na1 . 3 100.2(7)
Na1 N2 C1 Na1 3_655 3 -34.7(7)
C4 N3 C1 N2 . . -5.4(3)
Na1 N3 C1 N2 3 . 166.65(16)
C4 N3 C1 N1 . . 174.24(17)
Na1 N3 C1 N1 3 . -13.67(16)
C4 N3 C1 Na1 . 3 -172.09(19)
S1 N1 C1 N2 . . -4.1(3)
Na1 N1 C1 N2 3 . -166.45(16)
S1 N1 C1 N3 . . 176.20(13)
Na1 N1 C1 N3 3 . 13.88(16)
S1 N1 C1 Na1 . 3 162.33(16)
C1 N2 C2 C3 . . -1.3(3)
Na1 N2 C2 C3 3_655 . 139.15(18)
N2 C2 C3 C4 . . -3.2(3)
C1 N3 C4 C3 . . 0.3(3)
Na1 N3 C4 C3 3 . -164.85(18)
C2 C3 C4 N3 . . 3.8(3)
O2 S1 C5 C10 . . 141.97(15)
O1 S1 C5 C10 . . 20.87(18)
N1 S1 C5 C10 . . -103.42(16)
O2 S1 C5 C6 . . -37.32(16)
O1 S1 C5 C6 . . -158.41(14)
N1 S1 C5 C6 . . 77.29(16)
C10 C5 C6 C7 . . 0.3(3)
S1 C5 C6 C7 . . 179.62(15)
C5 C6 C7 C8 . . -0.5(3)
Na1 N4 C8 C7 2_655 . 81.0(2)
Na1 N4 C8 C9 2_655 . -95.8(2)
C6 C7 C8 N4 . . -176.79(18)
C6 C7 C8 C9 . . 0.1(3)
N4 C8 C9 C10 . . 177.32(18)
C7 C8 C9 C10 . . 0.4(3)
C8 C9 C10 C5 . . -0.6(3)
C6 C5 C10 C9 . . 0.2(3)
S1 C5 C10 C9 . . -179.03(15)

_cod_database_fobs_code 2021058
